data_1530114
loop_
_publ_author_name
'Kabalov, Yu.K.'
'Belov, N.B.'
'Simonov, M.A.'

_publ_section_title
;
 The crystal structure of Na (Fe,Zn) (P O4)
;
_journal_name_full 'Doklady Akademii Nauk SSSR'
_journal_page_first 1034
_journal_page_last 1036
_journal_volume 216
_journal_year 1974
_chemical_formula_sum 'Fe0.5 Na O4 P Zn0.5'
_chemical_name_systematic 'Na (Fe.5 Zn.5) (P O4)'
_space_group_IT_number 62
_symmetry_space_group_name_Hall '-P 2ac 2n'
_symmetry_space_group_name_H-M 'P n m a'
_cell_angle_alpha 90
_cell_angle_beta 90
_cell_angle_gamma 90
_cell_formula_units_Z 4
_cell_length_a 8.972
_cell_length_b 6.854
_cell_length_c 5.031
_cell_volume 309.377
_citation_journal_id_ASTM DANKAS
_cod_data_source_file Kabalov_DANKAS_1974_486.cif
_cod_data_source_block Fe0.5Na1O4P1Zn0.5
_cod_original_cell_volume 309.3768
_cod_original_formula_sum 'Fe0.5 Na1 O4 P1 Zn0.5'
_cod_database_code 1530114

loop_
_symmetry_equiv_pos_as_xyz
x,y,z
-x+1/2,-y,z+1/2
x+1/2,-y+1/2,-z+1/2
-x,y+1/2,-z
-x,-y,-z
x-1/2,y,-z-1/2
-x-1/2,y-1/2,z-1/2
x,-y-1/2,z

loop_
_atom_site_label
_atom_site_type_symbol
_atom_site_fract_x
_atom_site_fract_y
_atom_site_fract_z
_atom_site_occupancy
_atom_site_U_iso_or_equiv
Na1 Na+1 0.352 0.25 0.969 1 0.0
P1 P+5 0.177 0.25 0.461 1 0.0
Zn1 Zn+2 0 0 0 0.5 0.0
Fe1 Fe+2 0 0 0 0.5 0.0
O3 O-2 0.345 0.25 0.457 1 0.0
O1 O-2 0.121 0.071 0.315 1 0.0
O2 O-2 0.114 0.25 0.75 1 0.0
